data_2203379
loop_
_publ_author_name
P.R.Seshadri
S.Selvanayagam
D.Velmurugan
' K.Ravikumar'
A.R.Sureshbabu
' R.Raghunathan'

_publ_section_title
;5,7-Dibromo-1'-methyl-2'-(4-methoxybenzoyl)-1<i>H</i>-indole-3-spiro-2'-pyrrolidine-3'-spiro-3''-1<i>H</i>-indole-2,2''(3<i>H</i>,3''<i>H</i>)-dione
 methanol solvate
;
_journal_issue 4
_journal_name_full 'Acta Crystallographica Section E'
_journal_page_first o550
_journal_page_last o552
_journal_paper_doi 10.1107/S1600536804005045
_journal_volume 60
_journal_year 2004
_chemical_formula_iupac 'C27 H21 Br2 N3 O4, C H4 O'
_chemical_formula_moiety 'C27 H21 Br2 N3 O4, C H4 O'
_chemical_formula_sum 'C28 H25 Br2 N3 O5'
_chemical_formula_weight 643.33
_chemical_name_systematic
;
5,7-Dibromo-1'-methyl-2'-(4-methoxybenzoyl)-1H-indole-3-spiro-2'-pyrrolidine-
3'-spiro-3''-1H-indole-2,2''(3H,3''H)-dione methanol solvate
;
_space_group_IT_number 14
_symmetry_cell_setting monoclinic
_symmetry_space_group_name_Hall '-P 2ybc'
_symmetry_space_group_name_H-M 'P 1 21/c 1'
_atom_sites_solution_hydrogens geom
_atom_sites_solution_primary direct
_atom_sites_solution_secondary difmap
_audit_creation_method SHELXL-97
_cell_angle_alpha 90.00
_cell_angle_beta 96.979(2)
_cell_angle_gamma 90.00
_cell_formula_units_Z 4
_cell_length_a 23.285(2)
_cell_length_b 7.8966(7)
_cell_length_c 15.1669(14)
_cell_measurement_reflns_used 3283
_cell_measurement_temperature 293(2)
_cell_measurement_theta_max 21.4
_cell_measurement_theta_min 2.7
_cell_volume 2768.1(4)
_computing_cell_refinement 'SAINT (Bruker, 2001)'
_computing_data_collection 'SMART (Bruker, 2001) '
_computing_data_reduction SAINT
_computing_molecular_graphics
;
ZORTEP (Zsolnai, 1997) and PLATON (Spek, 2003)
;
_computing_publication_material 'SHELXL97 and PARST (Nardelli, 1995)'
_computing_structure_refinement 'SHELXL97 (Sheldrick, 1997a)'
_computing_structure_solution 'SHELXS97 (Sheldrick, 1997b)'
_diffrn_ambient_temperature 293(2)
_diffrn_measured_fraction_theta_full 0.926
_diffrn_measured_fraction_theta_max 0.926
_diffrn_measurement_device 'Bruker Smart APEX CCD area-detector'
_diffrn_measurement_device_type 'Bruker Smart APEX CCD area-detector'
_diffrn_measurement_method '\w scans'
_diffrn_radiation_monochromator graphite
_diffrn_radiation_source 'fine-focus sealed tube'
_diffrn_radiation_type MoK\a
_diffrn_radiation_wavelength 0.71073
_diffrn_reflns_av_R_equivalents 0.0323
_diffrn_reflns_av_sigmaI/netI 0.0502
_diffrn_reflns_limit_h_max 29
_diffrn_reflns_limit_h_min -25
_diffrn_reflns_limit_k_max 9
_diffrn_reflns_limit_k_min -10
_diffrn_reflns_limit_l_max 20
_diffrn_reflns_limit_l_min -19
_diffrn_reflns_number 16394
_diffrn_reflns_theta_full 28.01
_diffrn_reflns_theta_max 28.01
_diffrn_reflns_theta_min 1.76
_diffrn_standards_number 0
_exptl_absorpt_coefficient_mu 2.971
_exptl_absorpt_correction_T_max 0.6321
_exptl_absorpt_correction_T_min 0.5482
_exptl_absorpt_correction_type multi-scan
_exptl_absorpt_process_details '(SADABS; Sheldrick, 2001)'
_exptl_crystal_colour colourles
_exptl_crystal_density_diffrn 1.544
_exptl_crystal_density_method 'not measured'
_exptl_crystal_description Needles
_exptl_crystal_F_000 1296
_exptl_crystal_size_max 0.23
_exptl_crystal_size_mid 0.21
_exptl_crystal_size_min 0.17
_refine_diff_density_max 0.883
_refine_diff_density_min -0.472
_refine_ls_extinction_method none
_refine_ls_goodness_of_fit_ref 0.986
_refine_ls_hydrogen_treatment constr
_refine_ls_matrix_type full
_refine_ls_number_parameters 343
_refine_ls_number_reflns 6201
_refine_ls_number_restraints 0
_refine_ls_restrained_S_all 0.986
_refine_ls_R_factor_all 0.0924
_refine_ls_R_factor_gt 0.0481
_refine_ls_shift/su_max 0.001
_refine_ls_shift/su_mean 0.000
_refine_ls_structure_factor_coef Fsqd
_refine_ls_weighting_details 'calc w=1/[\s^2^(Fo^2^)+(0.0726P)^2^+0.703P] where P=(Fo^2^+2Fc^2^)/3'
_refine_ls_weighting_scheme calc
_refine_ls_wR_factor_gt 0.1200
_refine_ls_wR_factor_ref 0.1412
_reflns_number_gt 3759
_reflns_number_total 6201
_reflns_threshold_expression I>2\s(I)
_cod_data_source_file bt6420.cif
_cod_data_source_block I
_cod_depositor_comments
;
The following automatic conversions were performed:
'_symmetry_cell_setting' value 'Monoclinic' changed to 'monoclinic'
according to '/home/saulius/struct/CIF-dictionaries/cif_core.dic'
dictionary named 'cif_core.dic' version 2.4.1 from 2010-06-29.

Automatic conversion script
Id: cif_fix_enum 1527 2010-12-29 10:47:43Z saulius 

The following automatic conversions were performed:

'_symmetry_cell_setting' value 'Monoclinic' changed to 'monoclinic'
according to /home/saulius/struct/CIF-dictionaries/cif_core.dic
dictionary named 'cif_core.dic' version 2.4.1 from 2010-06-29.

Automatic conversion script
Id: cif_fix_values 1715 2011-07-08 13:25:40Z adriana 
;
_cod_original_sg_symbol_H-M 'P 21/c'
_cod_database_code 2203379
_cod_database_fobs_code 2203379

loop_
_symmetry_equiv_pos_as_xyz
'x, y, z'
'-x, y+1/2, -z+1/2'
'-x, -y, -z'
'x, -y-1/2, z-1/2'

loop_
_atom_site_label
_atom_site_fract_x
_atom_site_fract_y
_atom_site_fract_z
_atom_site_U_iso_or_equiv
_atom_site_adp_type
_atom_site_calc_flag
_atom_site_refinement_flags
_atom_site_occupancy
_atom_site_type_symbol
Br1 0.47663(2) -0.27814(7) 0.71842(4) 0.0883(2) Uani d . 1 Br
Br2 0.45157(2) 0.30348(6) 0.50148(3) 0.07141(18) Uani d . 1 Br
N1 0.32940(12) 0.3148(3) 0.58636(18) 0.0433(7) Uani d . 1 N
H1 0.3337 0.3903 0.5468 0.052 Uiso calc R 1 H
C2 0.28469(15) 0.3103(4) 0.6350(2) 0.0389(7) Uani d . 1 C
O3 0.24617(11) 0.4141(3) 0.63318(16) 0.0504(6) Uani d . 1 O
C4 0.29214(14) 0.1531(4) 0.6981(2) 0.0369(7) Uani d . 1 C
C5 0.34817(14) 0.0799(4) 0.67274(19) 0.0373(7) Uani d . 1 C
C6 0.38078(15) -0.0545(4) 0.7076(2) 0.0449(8) Uani d . 1 C
H6 0.3687 -0.1208 0.7526 0.054 Uiso calc R 1 H
C7 0.43225(16) -0.0884(4) 0.6738(2) 0.0509(9) Uani d . 1 C
C8 0.45273(15) 0.0121(4) 0.6110(2) 0.0520(9) Uani d . 1 C
H8 0.4877 -0.0125 0.5902 0.062 Uiso calc R 1 H
C9 0.42042(15) 0.1507(4) 0.5792(2) 0.0459(8) Uani d . 1 C
C10 0.36791(15) 0.1815(4) 0.6083(2) 0.0390(7) Uani d . 1 C
C11 0.23649(14) 0.0369(3) 0.68488(19) 0.0341(7) Uani d . 1 C
C12 0.20112(14) 0.0960(4) 0.7617(2) 0.0423(8) Uani d . 1 C
H12 0.2011 0.0018 0.8037 0.051 Uiso calc R 1 H
C13 0.23666(17) 0.2372(5) 0.8085(2) 0.0530(9) Uani d . 1 C
H13A 0.2241 0.3467 0.7844 0.064 Uiso calc R 1 H
H13B 0.2336 0.2362 0.8717 0.064 Uiso calc R 1 H
N14 0.29568(13) 0.2005(3) 0.79143(18) 0.0446(7) Uani d . 1 N
C15 0.33617(18) 0.3382(5) 0.8187(3) 0.0638(11) Uani d . 1 C
H15A 0.3226 0.4410 0.7895 0.096 Uiso calc R 1 H
H15B 0.3737 0.3106 0.8026 0.096 Uiso calc R 1 H
H15C 0.3388 0.3531 0.8819 0.096 Uiso calc R 1 H
C16 0.25442(15) -0.1495(4) 0.7002(2) 0.0428(8) Uani d . 1 C
O17 0.27371(12) -0.2101(3) 0.77222(17) 0.0585(7) Uani d . 1 O
N18 0.24414(14) -0.2311(3) 0.6228(2) 0.0518(8) Uani d . 1 N
H18 0.2550 -0.3332 0.6144 0.062 Uiso calc R 1 H
C19 0.21358(16) -0.1305(4) 0.5572(2) 0.0449(8) Uani d . 1 C
C20 0.1904(2) -0.1769(5) 0.4726(3) 0.0683(12) Uani d . 1 C
H20 0.1962 -0.2847 0.4507 0.082 Uiso calc R 1 H
C21 0.1586(2) -0.0579(6) 0.4219(3) 0.0689(12) Uani d . 1 C
H21 0.1427 -0.0858 0.3646 0.083 Uiso calc R 1 H
C22 0.14988(17) 0.1005(5) 0.4539(2) 0.0557(10) Uani d . 1 C
H22 0.1276 0.1779 0.4184 0.067 Uiso calc R 1 H
C23 0.17359(14) 0.1470(4) 0.5380(2) 0.0420(8) Uani d . 1 C
H23 0.1676 0.2552 0.5594 0.050 Uiso calc R 1 H
C24 0.20627(13) 0.0307(4) 0.59014(19) 0.0337(7) Uani d . 1 C
C25 0.13864(16) 0.1382(4) 0.7300(2) 0.0465(8) Uani d . 1 C
O26 0.12185(12) 0.2856(3) 0.72948(19) 0.0636(7) Uani d . 1 O
C27 0.09846(15) -0.0002(4) 0.6987(2) 0.0447(8) Uani d . 1 C
C28 0.04563(18) 0.0415(5) 0.6521(3) 0.0660(11) Uani d . 1 C
H28 0.0361 0.1550 0.6425 0.079 Uiso calc R 1 H
C29 0.00712(19) -0.0801(5) 0.6198(3) 0.0729(13) Uani d . 1 C
H29 -0.0275 -0.0488 0.5866 0.087 Uiso calc R 1 H
C30 0.01913(18) -0.2500(5) 0.6360(3) 0.0573(10) Uani d . 1 C
O31 -0.02239(13) -0.3597(4) 0.6019(2) 0.0748(8) Uani d . 1 O
C32 -0.0113(2) -0.5362(5) 0.6132(3) 0.0770(13) Uani d . 1 C
H32A 0.0226 -0.5658 0.5862 0.116 Uiso calc R 1 H
H32B -0.0438 -0.5994 0.5857 0.116 Uiso calc R 1 H
H32C -0.0050 -0.5625 0.6755 0.116 Uiso calc R 1 H
C33 0.07166(18) -0.2946(5) 0.6822(3) 0.0560(10) Uani d . 1 C
H33 0.0807 -0.4081 0.6927 0.067 Uiso calc R 1 H
C34 0.11092(16) -0.1696(4) 0.7128(2) 0.0503(9) Uani d . 1 C
H34 0.1464 -0.2006 0.7434 0.060 Uiso calc R 1 H
C35 0.35184(13) 0.7135(3) 0.46256(16) 0.0942(16) Uani d . 1 C
H35A 0.3642 0.7321 0.5245 0.141 Uiso calc R 1 H
H35B 0.3271 0.8047 0.4397 0.141 Uiso calc R 1 H
H35C 0.3851 0.7086 0.4309 0.141 Uiso calc R 1 H
O36 0.32130(13) 0.5596(3) 0.45171(16) 0.0778(9) Uani d R 1 O
H36 0.3199 0.5283 0.3999 0.117 Uiso calc R 1 H

loop_
_atom_site_aniso_label
_atom_site_aniso_U_11
_atom_site_aniso_U_22
_atom_site_aniso_U_33
_atom_site_aniso_U_12
_atom_site_aniso_U_13
_atom_site_aniso_U_23
Br1 0.0765(4) 0.0925(4) 0.0976(4) 0.0491(3) 0.0173(3) 0.0313(3)
Br2 0.0652(3) 0.0755(3) 0.0779(3) -0.0035(2) 0.0263(2) 0.0123(2)
N1 0.0477(18) 0.0355(14) 0.0473(15) 0.0005(12) 0.0076(13) 0.0063(11)
C2 0.044(2) 0.0260(15) 0.0448(18) -0.0008(14) -0.0020(15) -0.0042(12)
O3 0.0523(16) 0.0287(11) 0.0695(16) 0.0064(11) 0.0045(12) 0.0019(10)
C4 0.042(2) 0.0308(15) 0.0369(16) 0.0028(13) 0.0016(14) -0.0009(12)
C5 0.042(2) 0.0330(16) 0.0358(16) 0.0000(13) 0.0011(14) -0.0040(12)
C6 0.047(2) 0.0443(18) 0.0423(18) 0.0051(15) -0.0006(16) 0.0026(14)
C7 0.050(2) 0.050(2) 0.051(2) 0.0162(17) -0.0032(18) 0.0002(16)
C8 0.041(2) 0.059(2) 0.056(2) 0.0054(18) 0.0044(17) -0.0098(18)
C9 0.044(2) 0.0498(19) 0.0441(19) -0.0048(16) 0.0049(16) -0.0050(15)
C10 0.0386(19) 0.0390(17) 0.0385(17) 0.0017(14) 0.0005(14) -0.0031(13)
C11 0.0398(19) 0.0269(14) 0.0351(16) 0.0041(12) 0.0023(14) 0.0008(11)
C12 0.044(2) 0.0457(18) 0.0381(17) 0.0093(15) 0.0077(15) 0.0031(14)
C13 0.061(3) 0.057(2) 0.0410(19) 0.0129(18) 0.0045(18) -0.0111(15)
N14 0.0451(18) 0.0469(16) 0.0405(15) 0.0030(13) 0.0000(13) -0.0134(12)
C15 0.063(3) 0.060(2) 0.066(2) -0.002(2) -0.005(2) -0.0241(19)
C16 0.041(2) 0.0325(16) 0.056(2) 0.0025(14) 0.0087(16) 0.0093(15)
O17 0.0636(18) 0.0478(14) 0.0626(17) 0.0105(12) 0.0016(13) 0.0236(12)
N18 0.061(2) 0.0246(13) 0.069(2) 0.0060(13) 0.0043(16) -0.0066(13)
C19 0.050(2) 0.0374(17) 0.0475(19) 0.0024(15) 0.0075(16) -0.0062(14)
C20 0.084(3) 0.058(2) 0.061(3) -0.003(2) 0.003(2) -0.027(2)
C21 0.071(3) 0.091(3) 0.042(2) -0.009(2) -0.005(2) -0.011(2)
C22 0.054(2) 0.070(3) 0.041(2) -0.007(2) 0.0005(17) 0.0117(18)
C23 0.041(2) 0.0422(17) 0.0423(18) -0.0036(15) 0.0054(15) 0.0073(14)
C24 0.0331(18) 0.0315(15) 0.0367(16) -0.0035(13) 0.0055(13) -0.0005(12)
C25 0.052(2) 0.050(2) 0.0387(18) 0.0103(17) 0.0103(16) 0.0022(15)
O26 0.0580(18) 0.0532(16) 0.0790(19) 0.0149(13) 0.0054(14) -0.0070(13)
C27 0.041(2) 0.0469(19) 0.0477(19) 0.0076(16) 0.0105(16) 0.0086(15)
C28 0.055(3) 0.043(2) 0.098(3) 0.0104(19) 0.000(2) 0.010(2)
C29 0.054(3) 0.056(2) 0.103(4) 0.008(2) -0.014(2) 0.013(2)
C30 0.055(3) 0.052(2) 0.065(2) 0.0034(19) 0.007(2) 0.0050(18)
O31 0.069(2) 0.0512(16) 0.100(2) 0.0009(15) -0.0064(17) 0.0019(15)
C32 0.096(4) 0.048(2) 0.087(3) -0.006(2) 0.011(3) 0.001(2)
C33 0.057(3) 0.049(2) 0.063(2) 0.0111(19) 0.012(2) 0.0169(17)
C34 0.040(2) 0.051(2) 0.060(2) 0.0053(16) 0.0063(17) 0.0162(16)
C35 0.114(5) 0.083(3) 0.084(3) -0.021(3) 0.004(3) 0.008(3)
O36 0.100(2) 0.0772(19) 0.0528(16) -0.0111(17) -0.0059(16) 0.0165(14)

loop_
_atom_type_symbol
_atom_type_description
_atom_type_scat_dispersion_real
_atom_type_scat_dispersion_imag
_atom_type_scat_source
C C 0.0033 0.0016 'International Tables Vol C Tables 4.2.6.8 and 6.1.1.4'
H H 0.0000 0.0000 'International Tables Vol C Tables 4.2.6.8 and 6.1.1.4'
N N 0.0061 0.0033 'International Tables Vol C Tables 4.2.6.8 and 6.1.1.4'
O O 0.0106 0.0060 'International Tables Vol C Tables 4.2.6.8 and 6.1.1.4'
Br Br -0.2901 2.4595 'International Tables Vol C Tables 4.2.6.8 and 6.1.1.4'

loop_
_geom_angle_atom_site_label_1
_geom_angle_atom_site_label_2
_geom_angle_atom_site_label_3
_geom_angle
_geom_angle_publ_flag
C2 N1 C10 111.5(3) ?
C2 N1 H1 124.3 ?
C10 N1 H1 124.3 ?
O3 C2 N1 126.0(3) ?
O3 C2 C4 125.3(3) ?
N1 C2 C4 108.7(3) ?
N14 C4 C5 113.3(3) ?
N14 C4 C2 112.3(2) ?
C5 C4 C2 100.5(2) ?
N14 C4 C11 102.8(2) yes
C5 C4 C11 117.6(2) ?
C2 C4 C11 110.8(2) ?
C6 C5 C10 120.2(3) ?
C6 C5 C4 130.4(3) ?
C10 C5 C4 109.1(3) ?
C5 C6 C7 118.0(3) yes
C5 C6 H6 121.0 ?
C7 C6 H6 121.0 ?
C8 C7 C6 122.3(3) yes
C8 C7 Br1 119.0(3) ?
C6 C7 Br1 118.6(3) ?
C7 C8 C9 118.8(3) ?
C7 C8 H8 120.6 ?
C9 C8 H8 120.6 ?
C10 C9 C8 119.8(3) yes
C10 C9 Br2 120.8(3) ?
C8 C9 Br2 119.3(3) ?
C9 C10 C5 120.6(3) yes
C9 C10 N1 129.0(3) ?
C5 C10 N1 110.2(3) ?
C24 C11 C16 101.4(2) ?
C24 C11 C12 118.9(3) ?
C16 C11 C12 109.1(2) ?
C24 C11 C4 114.6(2) ?
C16 C11 C4 109.4(3) ?
C12 C11 C4 103.2(2) yes
C25 C12 C13 115.9(3) ?
C25 C12 C11 113.5(3) ?
C13 C12 C11 105.1(3) yes
C25 C12 H12 107.3 ?
C13 C12 H12 107.3 ?
C11 C12 H12 107.3 ?
N14 C13 C12 104.1(3) yes
N14 C13 H13A 110.9 ?
C12 C13 H13A 110.9 ?
N14 C13 H13B 110.9 ?
C12 C13 H13B 110.9 ?
H13A C13 H13B 109.0 ?
C4 N14 C13 106.3(3) yes
C4 N14 C15 115.1(3) yes
C13 N14 C15 113.0(3) yes
N14 C15 H15A 109.5 ?
N14 C15 H15B 109.5 ?
H15A C15 H15B 109.5 ?
N14 C15 H15C 109.5 ?
H15A C15 H15C 109.5 ?
H15B C15 H15C 109.5 ?
O17 C16 N18 127.0(3) ?
O17 C16 C11 124.8(3) ?
N18 C16 C11 108.2(3) ?
C16 N18 C19 111.9(3) ?
C16 N18 H18 124.0 ?
C19 N18 H18 124.0 ?
C20 C19 C24 121.9(3) ?
C20 C19 N18 128.2(3) ?
C24 C19 N18 109.8(3) ?
C21 C20 C19 117.6(4) ?
C21 C20 H20 121.2 ?
C19 C20 H20 121.2 ?
C22 C21 C20 121.5(4) ?
C22 C21 H21 119.3 ?
C20 C21 H21 119.3 ?
C21 C22 C23 120.8(4) ?
C21 C22 H22 119.6 ?
C23 C22 H22 119.6 ?
C22 C23 C24 119.0(3) ?
C22 C23 H23 120.5 ?
C24 C23 H23 120.5 ?
C23 C24 C19 119.3(3) ?
C23 C24 C11 132.8(3) ?
C19 C24 C11 107.9(3) ?
O26 C25 C27 120.7(3) ?
O26 C25 C12 120.3(3) ?
C27 C25 C12 119.1(3) ?
C34 C27 C28 117.9(3) ?
C34 C27 C25 123.6(3) ?
C28 C27 C25 118.5(3) ?
C29 C28 C27 121.5(4) ?
C29 C28 H28 119.3 ?
C27 C28 H28 119.3 ?
C28 C29 C30 120.5(4) ?
C28 C29 H29 119.7 ?
C30 C29 H29 119.7 ?
O31 C30 C33 125.3(4) ?
O31 C30 C29 115.6(4) ?
C33 C30 C29 119.0(4) ?
C30 O31 C32 118.0(3) ?
O31 C32 H32A 109.5 ?
O31 C32 H32B 109.5 ?
H32A C32 H32B 109.5 ?
O31 C32 H32C 109.5 ?
H32A C32 H32C 109.5 ?
H32B C32 H32C 109.5 ?
C30 C33 C34 119.7(3) ?
C30 C33 H33 120.1 ?
C34 C33 H33 120.1 ?
C27 C34 C33 121.4(4) ?
C27 C34 H34 119.3 ?
C33 C34 H34 119.3 ?
O36 C35 H35A 109.5 ?
O36 C35 H35B 109.5 ?
H35A C35 H35B 109.5 ?
O36 C35 H35C 109.5 ?
H35A C35 H35C 109.5 ?
H35B C35 H35C 109.5 ?
C35 O36 H36 109.5 ?

loop_
_geom_bond_atom_site_label_1
_geom_bond_atom_site_label_2
_geom_bond_distance
_geom_bond_publ_flag
Br1 C7 1.897(3) ?
Br2 C9 1.892(3) ?
N1 C2 1.348(4) ?
N1 C10 1.397(4) ?
N1 H1 0.8600 ?
C2 O3 1.213(4) ?
C2 C4 1.564(4) ?
C4 N14 1.456(4) yes
C4 C5 1.519(4) ?
C4 C11 1.581(4) yes
C5 C6 1.373(4) ?
C5 C10 1.386(4) ?
C6 C7 1.386(5) ?
C6 H6 0.9300 ?
C7 C8 1.369(5) ?
C8 C9 1.382(5) ?
C8 H8 0.9300 ?
C9 C10 1.371(5) ?
C11 C24 1.522(4) ?
C11 C16 1.540(4) ?
C11 C12 1.576(4) yes
C12 C25 1.513(5) ?
C12 C13 1.513(5) yes
C12 H12 0.9800 ?
C13 N14 1.458(5) yes
C13 H13A 0.9700 ?
C13 H13B 0.9700 ?
N14 C15 1.466(5) ?
C15 H15A 0.9600 ?
C15 H15B 0.9600 ?
C15 H15C 0.9600 ?
C16 O17 1.227(4) ?
C16 N18 1.334(5) ?
N18 C19 1.399(4) ?
N18 H18 0.8600 ?
C19 C20 1.380(5) ?
C19 C24 1.385(4) ?
C20 C21 1.372(6) ?
C20 H20 0.9300 ?
C21 C22 1.366(6) ?
C21 H21 0.9300 ?
C22 C23 1.378(5) ?
C22 H22 0.9300 ?
C23 C24 1.379(4) ?
C23 H23 0.9300 ?
C25 O26 1.228(4) ?
C25 C27 1.479(5) ?
C27 C34 1.380(5) ?
C27 C28 1.382(5) ?
C28 C29 1.364(6) ?
C28 H28 0.9300 ?
C29 C30 1.386(5) ?
C29 H29 0.9300 ?
C30 O31 1.353(5) ?
C30 C33 1.379(5) ?
O31 C32 1.424(5) ?
C32 H32A 0.9600 ?
C32 H32B 0.9600 ?
C32 H32C 0.9600 ?
C33 C34 1.386(5) ?
C33 H33 0.9300 ?
C34 H34 0.9300 ?
C35 O36 1.4074 ?
C35 H35A 0.9600 ?
C35 H35B 0.9600 ?
C35 H35C 0.9600 ?
O36 H36 0.8200 ?

loop_
_geom_hbond_atom_site_label_D
_geom_hbond_atom_site_label_H
_geom_hbond_atom_site_label_A
_geom_hbond_site_symmetry_A
_geom_hbond_distance_DH
_geom_hbond_distance_HA
_geom_hbond_distance_DA
_geom_hbond_angle_DHA
N1 H1 O36 . 0.86 1.96 2.802(4) 165
C6 H6 O17 . 0.93 2.37 3.046(5) 129
C12 H12 O17 . 0.98 2.47 2.943(4) 110
C13 H13A O3 . 0.97 2.47 3.036(5) 117
C13 H13A O26 . 0.97 2.47 2.820(5) 101
C23 H23 O3 . 0.93 2.38 2.966(4) 121
N18 H18 O3 1_545 0.86 2.03 2.806(3) 150
O36 H36 O17 4_565 0.82 2.54 3.053(3) 122
O36 H36 N14 4_565 0.82 2.46 3.183(4) 147

loop_
_geom_torsion_atom_site_label_1
_geom_torsion_atom_site_label_2
_geom_torsion_atom_site_label_3
_geom_torsion_atom_site_label_4
_geom_torsion
_geom_torsion_publ_flag
C10 N1 C2 O3 176.4(3) ?
C10 N1 C2 C4 -0.8(4) ?
O3 C2 C4 N14 -56.6(4) ?
N1 C2 C4 N14 120.7(3) ?
O3 C2 C4 C5 -177.3(3) ?
N1 C2 C4 C5 0.0(3) ?
O3 C2 C4 C11 57.7(4) ?
N1 C2 C4 C11 -125.0(3) ?
N14 C4 C5 C6 55.6(4) ?
C2 C4 C5 C6 175.6(3) ?
C11 C4 C5 C6 -64.2(4) ?
N14 C4 C5 C10 -119.2(3) ?
C2 C4 C5 C10 0.8(3) ?
C11 C4 C5 C10 121.0(3) ?
C10 C5 C6 C7 -2.6(5) ?
C4 C5 C6 C7 -176.8(3) ?
C5 C6 C7 C8 3.6(5) ?
C5 C6 C7 Br1 -177.9(2) ?
C6 C7 C8 C9 -1.1(5) ?
Br1 C7 C8 C9 -179.6(3) ?
C7 C8 C9 C10 -2.4(5) ?
C7 C8 C9 Br2 173.7(3) ?
C8 C9 C10 C5 3.4(5) ?
Br2 C9 C10 C5 -172.7(2) ?
C8 C9 C10 N1 178.4(3) ?
Br2 C9 C10 N1 2.3(5) ?
C6 C5 C10 C9 -0.8(5) ?
C4 C5 C10 C9 174.6(3) ?
C6 C5 C10 N1 -176.7(3) ?
C4 C5 C10 N1 -1.4(4) ?
C2 N1 C10 C9 -174.1(3) ?
C2 N1 C10 C5 1.4(4) ?
N14 C4 C11 C24 154.2(2) ?
C5 C4 C11 C24 -80.6(3) ?
C2 C4 C11 C24 34.1(3) ?
N14 C4 C11 C16 -92.7(3) ?
C5 C4 C11 C16 32.5(3) ?
C2 C4 C11 C16 147.2(3) ?
N14 C4 C11 C12 23.4(3) ?
C5 C4 C11 C12 148.6(3) ?
C2 C4 C11 C12 -96.8(3) ?
C24 C11 C12 C25 1.0(4) ?
C16 C11 C12 C25 -114.6(3) ?
C4 C11 C12 C25 129.1(3) ?
C24 C11 C12 C13 -126.7(3) ?
C16 C11 C12 C13 117.8(3) ?
C4 C11 C12 C13 1.5(3) ?
C25 C12 C13 N14 -152.2(3) ?
C11 C12 C13 N14 -26.0(3) ?
C5 C4 N14 C13 -169.5(3) ?
C2 C4 N14 C13 77.5(3) ?
C11 C4 N14 C13 -41.6(3) ?
C5 C4 N14 C15 64.6(4) ?
C2 C4 N14 C15 -48.3(4) ?
C11 C4 N14 C15 -167.4(3) ?
C12 C13 N14 C4 43.3(3) ?
C12 C13 N14 C15 170.4(3) yes
C24 C11 C16 O17 -169.9(3) ?
C12 C11 C16 O17 -43.6(4) ?
C4 C11 C16 O17 68.6(4) ?
C24 C11 C16 N18 8.8(3) ?
C12 C11 C16 N18 135.1(3) ?
C4 C11 C16 N18 -112.6(3) ?
O17 C16 N18 C19 170.3(3) ?
C11 C16 N18 C19 -8.4(4) ?
C16 N18 C19 C20 -172.9(4) ?
C16 N18 C19 C24 4.3(4) ?
C24 C19 C20 C21 -1.2(6) ?
N18 C19 C20 C21 175.6(4) ?
C19 C20 C21 C22 -0.2(7) ?
C20 C21 C22 C23 1.0(7) ?
C21 C22 C23 C24 -0.3(5) ?
C22 C23 C24 C19 -1.1(5) ?
C22 C23 C24 C11 -177.7(3) ?
C20 C19 C24 C23 1.9(5) ?
N18 C19 C24 C23 -175.4(3) ?
C20 C19 C24 C11 179.3(3) ?
N18 C19 C24 C11 1.9(4) ?
C16 C11 C24 C23 170.6(3) ?
C12 C11 C24 C23 51.0(5) ?
C4 C11 C24 C23 -71.7(4) ?
C16 C11 C24 C19 -6.3(3) ?
C12 C11 C24 C19 -125.9(3) ?
C4 C11 C24 C19 111.5(3) ?
C13 C12 C25 O26 11.9(4) ?
C11 C12 C25 O26 -109.9(3) ?
C13 C12 C25 C27 -168.9(3) ?
C11 C12 C25 C27 69.3(4) ?
O26 C25 C27 C34 -167.2(3) ?
C12 C25 C27 C34 13.6(5) ?
O26 C25 C27 C28 13.3(5) ?
C12 C25 C27 C28 -165.9(3) ?
C34 C27 C28 C29 -0.9(6) ?
C25 C27 C28 C29 178.6(4) ?
C27 C28 C29 C30 2.5(7) ?
C28 C29 C30 O31 179.1(4) yes
C28 C29 C30 C33 -2.6(7) ?
C33 C30 O31 C32 -0.8(6) ?
C29 C30 O31 C32 177.3(4) ?
O31 C30 C33 C34 179.2(4) ?
C29 C30 C33 C34 1.1(6) ?
C28 C27 C34 C33 -0.7(5) ?
C25 C27 C34 C33 179.9(3) ?
C30 C33 C34 C27 0.5(6) ?
